data_4069124
loop_
_publ_author_name
'Lu, Erli'
'Gan, Wei'
'Chen, Yaofeng'

_publ_section_title
;
 Monoalkyllanthanide Complexes with New \b-Diketiminato Derivative
 Dianionic Ligands
;
_journal_issue 7
_journal_name_full Organometallics
_journal_page_first 2318
_journal_paper_doi 10.1021/om900040r
_journal_volume 28
_journal_year 2009
_chemical_formula_sum 'C35 H56 N3 O Si Y'
_chemical_formula_weight 651.83
_chemical_name_systematic
; 
 ? 
;
_space_group_IT_number 2
_symmetry_cell_setting triclinic
_symmetry_space_group_name_Hall '-P 1'
_symmetry_space_group_name_H-M 'P -1'
_atom_sites_solution_hydrogens geom
_atom_sites_solution_primary direct
_atom_sites_solution_secondary difmap
_audit_creation_method SHELXL-97
_cell_angle_alpha 93.999(4)
_cell_angle_beta 90.448(4)
_cell_angle_gamma 92.737(3)
_cell_formula_units_Z 2
_cell_length_a 9.3852(18)
_cell_length_b 11.545(2)
_cell_length_c 16.858(3)
_cell_measurement_reflns_used 1623
_cell_measurement_temperature 293(2)
_cell_measurement_theta_max 39.996
_cell_measurement_theta_min 4.345
_cell_volume 1820.0(6)
_computing_cell_refinement 'Bruker SMART'
_computing_data_collection 'Bruker SMART'
_computing_data_reduction 'Bruker SHELXTL'
_computing_molecular_graphics 'Bruker SHELXTL'
_computing_publication_material 'Bruker SHELXTL'
_computing_structure_refinement 'SHELXL-97 (Sheldrick, 1997)'
_computing_structure_solution 'SHELXS-97 (Sheldrick, 1990)'
_diffrn_ambient_temperature 293(2)
_diffrn_measured_fraction_theta_full 0.985
_diffrn_measured_fraction_theta_max 0.985
_diffrn_measurement_device_type 'CCD area detector'
_diffrn_measurement_method 'phi and omega scans'
_diffrn_radiation_monochromator graphite
_diffrn_radiation_source 'fine-focus sealed tube'
_diffrn_radiation_type MoK\a
_diffrn_radiation_wavelength 0.71073
_diffrn_reflns_av_R_equivalents 0.1033
_diffrn_reflns_av_sigmaI/netI 0.1814
_diffrn_reflns_limit_h_max 11
_diffrn_reflns_limit_h_min -10
_diffrn_reflns_limit_k_max 13
_diffrn_reflns_limit_k_min -13
_diffrn_reflns_limit_l_max 20
_diffrn_reflns_limit_l_min -13
_diffrn_reflns_number 9566
_diffrn_reflns_theta_full 25.50
_diffrn_reflns_theta_max 25.50
_diffrn_reflns_theta_min 2.07
_exptl_absorpt_coefficient_mu 1.664
_exptl_absorpt_correction_T_max 1.00000
_exptl_absorpt_correction_T_min 0.75447
_exptl_absorpt_correction_type empirical
_exptl_absorpt_process_details sadabs
_exptl_crystal_colour colorless
_exptl_crystal_density_diffrn 1.189
_exptl_crystal_density_method 'not measured'
_exptl_crystal_description prismatic
_exptl_crystal_F_000 696
_exptl_crystal_size_max 0.487
_exptl_crystal_size_mid 0.460
_exptl_crystal_size_min 0.245
_refine_diff_density_max 0.978
_refine_diff_density_min -0.583
_refine_diff_density_rms 0.074
_refine_ls_extinction_method none
_refine_ls_goodness_of_fit_ref 0.824
_refine_ls_hydrogen_treatment constr
_refine_ls_matrix_type full
_refine_ls_number_parameters 381
_refine_ls_number_reflns 6677
_refine_ls_number_restraints 0
_refine_ls_restrained_S_all 0.824
_refine_ls_R_factor_all 0.1184
_refine_ls_R_factor_gt 0.0611
_refine_ls_shift/su_max 0.001
_refine_ls_shift/su_mean 0.000
_refine_ls_structure_factor_coef Fsqd
_refine_ls_weighting_details 'calc w=1/[\s^2^(Fo^2^)+(0.0414P)^2^+0.0000P] where P=(Fo^2^+2Fc^2^)/3'
_refine_ls_weighting_scheme calc
_refine_ls_wR_factor_gt 0.1193
_refine_ls_wR_factor_ref 0.1338
_reflns_number_gt 3377
_reflns_number_total 6677
_reflns_threshold_expression >2sigma(I)
_cod_data_source_file om900040r_si_002.cif
_cod_data_source_block cd2847
_cod_depositor_comments
;
The following automatic conversions were performed:

'_symmetry_cell_setting' value 'Triclinic' changed to 'triclinic'
according to /home/saulius/struct/CIF-dictionaries/cif_core.dic
dictionary named 'cif_core.dic' version 2.4.2 from 2011-04-26.

Automatic conversion script
Id: cif_fix_values 1715 2011-07-08 13:25:40Z adriana 
;
_cod_original_sg_symbol_H-M P-1
_cod_database_code 4069124

loop_
_symmetry_equiv_pos_as_xyz
'x, y, z'
'-x, -y, -z'

loop_
_atom_site_label
_atom_site_type_symbol
_atom_site_fract_x
_atom_site_fract_y
_atom_site_fract_z
_atom_site_U_iso_or_equiv
_atom_site_adp_type
_atom_site_occupancy
_atom_site_symmetry_multiplicity
_atom_site_calc_flag
_atom_site_refinement_flags
Y1 Y 0.81112(5) 0.64540(4) 0.71488(3) 0.04197(18) Uani 1 1 d .
Si Si 0.66226(17) 0.35314(14) 0.76696(9) 0.0587(5) Uani 1 1 d .
O1 O 0.6699(4) 0.8010(3) 0.6815(2) 0.0611(10) Uani 1 1 d .
N1 N 0.8899(4) 0.7151(3) 0.8428(2) 0.0424(10) Uani 1 1 d .
N2 N 1.0191(4) 0.5502(4) 0.7311(3) 0.0564(12) Uani 1 1 d .
N3 N 0.9263(4) 0.6545(4) 0.5982(2) 0.0489(11) Uani 1 1 d .
C1 C 0.9975(6) 0.7175(5) 0.9767(3) 0.0712(18) Uani 1 1 d .
H1A H 1.0844 0.7650 0.9806 0.107 Uiso 1 1 calc R
H1B H 1.0032 0.6553 1.0114 0.107 Uiso 1 1 calc R
H1C H 0.9187 0.7639 0.9919 0.107 Uiso 1 1 calc R
C2 C 0.9759(5) 0.6679(4) 0.8927(3) 0.0453(13) Uani 1 1 d .
C3 C 1.0572(6) 0.5725(5) 0.8710(3) 0.0535(15) Uani 1 1 d .
H3 H 1.0992 0.5384 0.9132 0.064 Uiso 1 1 calc R
C4 C 1.0852(5) 0.5201(4) 0.7952(3) 0.0501(14) Uani 1 1 d .
C5 C 1.1964(6) 0.4307(5) 0.7905(3) 0.0764(19) Uani 1 1 d .
H5A H 1.1592 0.3619 0.7605 0.115 Uiso 1 1 calc R
H5B H 1.2216 0.4116 0.8431 0.115 Uiso 1 1 calc R
H5C H 1.2795 0.4612 0.7647 0.115 Uiso 1 1 calc R
C6 C 1.0678(6) 0.5063(5) 0.6525(3) 0.0732(18) Uani 1 1 d .
H6A H 1.0053 0.4418 0.6317 0.088 Uiso 1 1 calc R
H6B H 1.1637 0.4791 0.6566 0.088 Uiso 1 1 calc R
C7 C 1.0661(6) 0.6050(5) 0.5972(3) 0.0720(18) Uani 1 1 d .
H7A H 1.1383 0.6647 0.6142 0.086 Uiso 1 1 calc R
H7B H 1.0878 0.5759 0.5435 0.086 Uiso 1 1 calc R
C11 C 0.8322(5) 0.8244(5) 0.8674(3) 0.0425(13) Uani 1 1 d .
C12 C 0.6881(6) 0.8284(5) 0.8928(3) 0.0527(14) Uani 1 1 d .
C13 C 0.6309(7) 0.9362(6) 0.9083(3) 0.0705(18) Uani 1 1 d .
H13 H 0.5362 0.9402 0.9235 0.085 Uiso 1 1 calc R
C14 C 0.7115(7) 1.0359(6) 0.9017(4) 0.0729(19) Uani 1 1 d .
H14 H 0.6715 1.1074 0.9126 0.087 Uiso 1 1 calc R
C15 C 0.8519(7) 1.0320(5) 0.8788(3) 0.0627(16) Uani 1 1 d .
H15 H 0.9054 1.1011 0.8740 0.075 Uiso 1 1 calc R
C16 C 0.9137(6) 0.9281(5) 0.8630(3) 0.0468(13) Uani 1 1 d .
C17 C 0.5990(6) 0.7181(6) 0.9071(4) 0.082(2) Uani 1 1 d .
H17 H 0.6393 0.6544 0.8745 0.099 Uiso 1 1 calc R
C18 C 0.6122(8) 0.6889(7) 0.9938(5) 0.111(3) Uani 1 1 d .
H18A H 0.5844 0.7537 1.0280 0.141 Uiso 1 1 calc R
H18B H 0.7092 0.6725 1.0053 0.141 Uiso 1 1 calc R
H18C H 0.5511 0.6220 1.0025 0.141 Uiso 1 1 calc R
C19 C 0.4436(8) 0.7202(8) 0.8843(5) 0.113(3) Uani 1 1 d .
H19A H 0.3940 0.7638 0.9251 0.144 Uiso 1 1 calc R
H19B H 0.4031 0.6422 0.8784 0.144 Uiso 1 1 calc R
H19C H 0.4349 0.7562 0.8350 0.144 Uiso 1 1 calc R
C20 C 1.0677(6) 0.9267(5) 0.8381(3) 0.0610(16) Uani 1 1 d .
H20 H 1.1014 0.8506 0.8499 0.073 Uiso 1 1 calc R
C21 C 1.0855(7) 0.9360(8) 0.7508(4) 0.112(3) Uani 1 1 d .
H21A H 1.0313 0.8736 0.7223 0.143 Uiso 1 1 calc R
H21B H 1.1845 0.9313 0.7377 0.143 Uiso 1 1 calc R
H21C H 1.0521 1.0090 0.7363 0.143 Uiso 1 1 calc R
C22 C 1.1651(7) 1.0177(6) 0.8839(4) 0.099(2) Uani 1 1 d .
H22A H 1.2625 1.0053 0.8702 0.129 Uiso 1 1 calc R
H22B H 1.1531 1.0112 0.9400 0.129 Uiso 1 1 calc R
H22C H 1.1409 1.0938 0.8705 0.129 Uiso 1 1 calc R
C31 C 0.8894(5) 0.7092(4) 0.5302(3) 0.0467(13) Uani 1 1 d .
C32 C 0.7566(6) 0.6792(5) 0.4931(3) 0.0551(15) Uani 1 1 d .
C33 C 0.7129(6) 0.7347(6) 0.4266(3) 0.0701(17) Uani 1 1 d .
H33 H 0.6240 0.7150 0.4035 0.084 Uiso 1 1 calc R
C34 C 0.8003(8) 0.8183(6) 0.3951(3) 0.078(2) Uani 1 1 d .
H34 H 0.7711 0.8552 0.3508 0.094 Uiso 1 1 calc R
C35 C 0.9292(7) 0.8462(5) 0.4292(3) 0.0690(17) Uani 1 1 d .
H35 H 0.9882 0.9021 0.4070 0.083 Uiso 1 1 calc R
C36 C 0.9771(6) 0.7957(5) 0.4952(3) 0.0543(14) Uani 1 1 d .
C37 C 0.6605(6) 0.5813(6) 0.5206(3) 0.082(2) Uani 1 1 d .
H37A H 0.6160 0.6065 0.5695 0.113 Uiso 1 1 calc R
H37B H 0.7160 0.5154 0.5289 0.113 Uiso 1 1 calc R
H37C H 0.5884 0.5600 0.4809 0.113 Uiso 1 1 calc R
C38 C 1.1185(6) 0.8369(5) 0.5301(3) 0.0767(19) Uani 1 1 d .
H38A H 1.1886 0.7819 0.5147 0.105 Uiso 1 1 calc R
H38B H 1.1122 0.8442 0.5871 0.105 Uiso 1 1 calc R
H38C H 1.1459 0.9111 0.5111 0.105 Uiso 1 1 calc R
C51 C 0.6308(5) 0.4906(5) 0.7215(3) 0.0629(16) Uani 1 1 d .
H51A H 0.5505 0.5241 0.7490 0.076 Uiso 1 1 calc R
H51B H 0.5990 0.4697 0.6673 0.076 Uiso 1 1 calc R
C52 C 0.7997(8) 0.2702(6) 0.7131(5) 0.116(3) Uani 1 1 d .
H52A H 0.7834 0.2712 0.6568 0.139 Uiso 1 1 calc R
H52B H 0.7946 0.1914 0.7279 0.139 Uiso 1 1 calc R
H52C H 0.8924 0.3051 0.7265 0.139 Uiso 1 1 calc R
C53 C 0.5044(6) 0.2493(5) 0.7711(3) 0.0691(17) Uani 1 1 d .
H53A H 0.4277 0.2876 0.7976 0.104 Uiso 1 1 calc R
H53B H 0.5295 0.1841 0.7999 0.104 Uiso 1 1 calc R
H53C H 0.4748 0.2226 0.7181 0.104 Uiso 1 1 calc R
C54 C 0.7270(7) 0.3839(6) 0.8721(4) 0.098(2) Uani 1 1 d .
H54A H 0.8136 0.4317 0.8727 0.128 Uiso 1 1 calc R
H54B H 0.7448 0.3120 0.8949 0.128 Uiso 1 1 calc R
H54C H 0.6558 0.4237 0.9025 0.128 Uiso 1 1 calc R
C61 C 0.5176(7) 0.8034(7) 0.6722(5) 0.110(3) Uani 1 1 d .
H61A H 0.4799 0.7302 0.6469 0.134 Uiso 1 1 calc R
H61B H 0.4735 0.8151 0.7238 0.134 Uiso 1 1 calc R
C62 C 0.4874(9) 0.8957(9) 0.6247(7) 0.118(5) Uani 1 1 d .
H62A H 0.4212 0.9465 0.6518 0.132 Uiso 1 1 calc R
H62B H 0.4440 0.8651 0.5747 0.132 Uiso 1 1 calc R
C63 C 0.6169(8) 0.9591(6) 0.6102(5) 0.105(3) Uani 1 1 d .
H63A H 0.6076 1.0413 0.6242 0.125 Uiso 1 1 calc R
H63B H 0.6416 0.9491 0.5545 0.125 Uiso 1 1 calc R
C64 C 0.7264(6) 0.9128(5) 0.6597(4) 0.0695(17) Uani 1 1 d .
H64A H 0.8141 0.9043 0.6303 0.083 Uiso 1 1 calc R
H64B H 0.7460 0.9645 0.7068 0.083 Uiso 1 1 calc R

loop_
_atom_site_aniso_label
_atom_site_aniso_U_11
_atom_site_aniso_U_22
_atom_site_aniso_U_33
_atom_site_aniso_U_23
_atom_site_aniso_U_13
_atom_site_aniso_U_12
Y1 0.0429(3) 0.0463(3) 0.0377(3) 0.0088(2) 0.0036(2) 0.0033(2)
Si 0.0562(11) 0.0536(10) 0.0677(12) 0.0166(9) 0.0009(8) -0.0012(9)
O1 0.061(3) 0.057(3) 0.067(3) 0.014(2) -0.001(2) 0.013(2)
N1 0.047(3) 0.048(3) 0.033(2) 0.009(2) 0.005(2) 0.003(2)
N2 0.057(3) 0.060(3) 0.054(3) 0.006(2) 0.010(2) 0.021(2)
N3 0.043(3) 0.064(3) 0.041(3) 0.011(2) 0.006(2) 0.007(2)
C1 0.094(5) 0.080(5) 0.039(3) 0.004(3) -0.007(3) 0.010(4)
C2 0.048(3) 0.047(3) 0.041(3) 0.004(3) -0.001(3) 0.000(3)
C3 0.057(4) 0.053(4) 0.050(4) 0.012(3) -0.012(3) -0.005(3)
C4 0.042(3) 0.051(4) 0.058(4) 0.009(3) -0.006(3) 0.004(3)
C5 0.069(4) 0.085(5) 0.079(5) 0.016(4) -0.004(3) 0.032(4)
C6 0.079(5) 0.084(5) 0.059(4) -0.006(4) 0.013(3) 0.036(4)
C7 0.074(5) 0.093(5) 0.052(4) 0.011(3) 0.019(3) 0.017(4)
C11 0.045(3) 0.050(3) 0.032(3) 0.004(2) 0.003(2) 0.003(3)
C12 0.051(4) 0.062(4) 0.044(3) -0.002(3) 0.005(3) 0.004(3)
C13 0.055(4) 0.092(5) 0.064(4) -0.012(4) 0.008(3) 0.022(4)
C14 0.079(5) 0.066(5) 0.076(5) 0.005(4) 0.010(4) 0.030(4)
C15 0.092(5) 0.052(4) 0.045(3) 0.005(3) 0.006(3) 0.006(4)
C16 0.060(4) 0.045(3) 0.036(3) 0.001(3) 0.003(3) 0.006(3)
C17 0.056(4) 0.086(5) 0.099(6) -0.023(4) 0.032(4) -0.016(4)
C18 0.137(8) 0.165(8) 0.123(7) 0.067(6) 0.021(6) -0.040(6)
C19 0.075(6) 0.174(10) 0.151(8) -0.013(7) 0.007(5) -0.045(6)
C20 0.063(4) 0.062(4) 0.059(4) 0.013(3) 0.010(3) -0.005(3)
C21 0.089(6) 0.175(10) 0.059(5) 0.017(5) 0.012(4) -0.026(6)
C22 0.083(5) 0.116(6) 0.092(5) -0.013(5) -0.011(4) -0.031(5)
C31 0.047(3) 0.056(4) 0.037(3) 0.000(3) 0.007(3) 0.000(3)
C32 0.055(4) 0.067(4) 0.042(3) 0.000(3) 0.005(3) -0.008(3)
C33 0.062(4) 0.097(5) 0.052(4) 0.007(4) -0.003(3) 0.001(4)
C34 0.100(6) 0.087(5) 0.049(4) 0.019(4) 0.005(4) 0.003(5)
C35 0.080(5) 0.067(4) 0.060(4) 0.011(3) 0.014(4) -0.007(4)
C36 0.058(4) 0.057(4) 0.048(3) 0.009(3) 0.006(3) -0.003(3)
C37 0.056(4) 0.116(6) 0.071(4) 0.014(4) -0.008(3) -0.033(4)
C38 0.078(5) 0.084(5) 0.064(4) 0.002(4) 0.009(3) -0.030(4)
C51 0.042(3) 0.067(4) 0.082(4) 0.026(3) -0.013(3) -0.007(3)
C52 0.123(7) 0.075(5) 0.183(8) 0.017(5) 0.066(6) 0.014(5)
C53 0.058(4) 0.069(4) 0.082(4) 0.023(3) -0.016(3) -0.007(3)
C54 0.120(6) 0.089(5) 0.087(5) 0.038(4) -0.038(4) -0.020(4)
C61 0.058(5) 0.124(7) 0.184(9) 0.058(6) 0.015(5) 0.000(5)
C62 0.069(6) 0.121(9) 0.180(13) 0.108(9) -0.040(7) 0.006(6)
C63 0.106(7) 0.093(6) 0.119(6) 0.039(5) -0.019(5) 0.010(5)
C64 0.068(4) 0.058(4) 0.082(5) 0.005(4) -0.010(4) -0.006(3)

loop_
_atom_type_symbol
_atom_type_description
_atom_type_scat_dispersion_real
_atom_type_scat_dispersion_imag
_atom_type_scat_source
C C 0.0033 0.0016 'International Tables Vol C Tables 4.2.6.8 and 6.1.1.4'
H H 0.0000 0.0000 'International Tables Vol C Tables 4.2.6.8 and 6.1.1.4'
N N 0.0061 0.0033 'International Tables Vol C Tables 4.2.6.8 and 6.1.1.4'
O O 0.0106 0.0060 'International Tables Vol C Tables 4.2.6.8 and 6.1.1.4'
Si Si 0.0817 0.0704 'International Tables Vol C Tables 4.2.6.8 and 6.1.1.4'
Y Y -2.7962 3.5667 'International Tables Vol C Tables 4.2.6.8 and 6.1.1.4'

loop_
_geom_angle_atom_site_label_1
_geom_angle_atom_site_label_2
_geom_angle_atom_site_label_3
_geom_angle
N3 Y1 N2 74.65(15)
N3 Y1 N1 128.67(14)
N2 Y1 N1 76.93(15)
N3 Y1 O1 89.89(13)
N2 Y1 O1 156.03(14)
N1 Y1 O1 100.02(13)
N3 Y1 C51 116.25(18)
N2 Y1 C51 102.32(17)
N1 Y1 C51 111.01(16)
O1 Y1 C51 100.93(15)
C51 Si C52 111.7(3)
C51 Si C53 115.9(2)
C52 Si C53 105.2(3)
C51 Si C54 110.0(3)
C52 Si C54 107.3(4)
C53 Si C54 106.2(3)
C61 O1 C64 105.8(4)
C61 O1 Y1 129.4(4)
C64 O1 Y1 124.7(3)
C2 N1 C11 118.3(4)
C2 N1 Y1 129.4(3)
C11 N1 Y1 112.3(3)
C4 N2 C6 119.1(4)
C4 N2 Y1 131.7(3)
C6 N2 Y1 108.7(3)
C31 N3 C7 115.6(4)
C31 N3 Y1 129.7(3)
C7 N3 Y1 114.4(3)
C2 C1 H1A 109.5
C2 C1 H1B 109.5
H1A C1 H1B 109.5
C2 C1 H1C 109.5
H1A C1 H1C 109.5
H1B C1 H1C 109.5
N1 C2 C3 123.4(5)
N1 C2 C1 121.4(5)
C3 C2 C1 115.1(5)
C2 C3 C4 130.0(5)
C2 C3 H3 115.0
C4 C3 H3 115.0
N2 C4 C3 121.4(5)
N2 C4 C5 121.5(5)
C3 C4 C5 117.0(5)
C4 C5 H5A 109.5
C4 C5 H5B 109.5
H5A C5 H5B 109.5
C4 C5 H5C 109.5
H5A C5 H5C 109.5
H5B C5 H5C 109.5
N2 C6 C7 108.2(4)
N2 C6 H6A 110.1
C7 C6 H6A 110.1
N2 C6 H6B 110.1
C7 C6 H6B 110.1
H6A C6 H6B 108.4
N3 C7 C6 109.9(4)
N3 C7 H7A 109.7
C6 C7 H7A 109.7
N3 C7 H7B 109.7
C6 C7 H7B 109.7
H7A C7 H7B 108.2
C16 C11 C12 119.4(5)
C16 C11 N1 120.6(5)
C12 C11 N1 120.0(5)
C13 C12 C11 118.5(5)
C13 C12 C17 119.8(5)
C11 C12 C17 121.6(5)
C14 C13 C12 120.9(6)
C14 C13 H13 119.5
C12 C13 H13 119.5
C13 C14 C15 120.6(6)
C13 C14 H14 119.7
C15 C14 H14 119.7
C16 C15 C14 120.9(6)
C16 C15 H15 119.5
C14 C15 H15 119.5
C15 C16 C11 119.6(5)
C15 C16 C20 119.7(5)
C11 C16 C20 120.6(5)
C19 C17 C12 115.0(6)
C19 C17 C18 109.5(6)
C12 C17 C18 110.5(5)
C19 C17 H17 107.1
C12 C17 H17 107.1
C18 C17 H17 107.1
C17 C18 H18A 109.5
C17 C18 H18B 109.5
H18A C18 H18B 109.5
C17 C18 H18C 109.5
H18A C18 H18C 109.5
H18B C18 H18C 109.5
C17 C19 H19A 109.5
C17 C19 H19B 109.5
H19A C19 H19B 109.5
C17 C19 H19C 109.5
H19A C19 H19C 109.5
H19B C19 H19C 109.5
C21 C20 C16 112.7(5)
C21 C20 C22 109.9(5)
C16 C20 C22 114.0(5)
C21 C20 H20 106.6
C16 C20 H20 106.6
C22 C20 H20 106.6
C20 C21 H21A 109.5
C20 C21 H21B 109.5
H21A C21 H21B 109.5
C20 C21 H21C 109.5
H21A C21 H21C 109.5
H21B C21 H21C 109.5
C20 C22 H22A 109.5
C20 C22 H22B 109.5
H22A C22 H22B 109.5
C20 C22 H22C 109.5
H22A C22 H22C 109.5
H22B C22 H22C 109.5
N3 C31 C32 118.8(4)
N3 C31 C36 124.4(5)
C32 C31 C36 116.8(5)
C33 C32 C31 120.8(5)
C33 C32 C37 117.8(5)
C31 C32 C37 121.3(5)
C34 C33 C32 120.6(6)
C34 C33 H33 119.7
C32 C33 H33 119.7
C35 C34 C33 119.1(6)
C35 C34 H34 120.4
C33 C34 H34 120.4
C34 C35 C36 122.9(6)
C34 C35 H35 118.5
C36 C35 H35 118.5
C35 C36 C31 119.8(5)
C35 C36 C38 118.4(5)
C31 C36 C38 121.8(5)
C32 C37 H37A 109.5
C32 C37 H37B 109.5
H37A C37 H37B 109.5
C32 C37 H37C 109.5
H37A C37 H37C 109.5
H37B C37 H37C 109.5
C36 C38 H38A 109.5
C36 C38 H38B 109.5
H38A C38 H38B 109.5
C36 C38 H38C 109.5
H38A C38 H38C 109.5
H38B C38 H38C 109.5
Si C51 Y1 123.2(2)
Si C51 H51A 106.5
Y1 C51 H51A 106.5
Si C51 H51B 106.5
Y1 C51 H51B 106.5
H51A C51 H51B 106.5
Si C52 H52A 109.5
Si C52 H52B 109.5
H52A C52 H52B 109.5
Si C52 H52C 109.5
H52A C52 H52C 109.5
H52B C52 H52C 109.5
Si C53 H53A 109.5
Si C53 H53B 109.5
H53A C53 H53B 109.5
Si C53 H53C 109.5
H53A C53 H53C 109.5
H53B C53 H53C 109.5
Si C54 H54A 109.5
Si C54 H54B 109.5
H54A C54 H54B 109.5
Si C54 H54C 109.5
H54A C54 H54C 109.5
H54B C54 H54C 109.5
C62 C61 O1 108.2(6)
C62 C61 H61A 110.1
O1 C61 H61A 110.1
C62 C61 H61B 110.1
O1 C61 H61B 110.1
H61A C61 H61B 108.4
C61 C62 C63 108.7(6)
C61 C62 H62A 109.9
C63 C62 H62A 109.9
C61 C62 H62B 109.9
C63 C62 H62B 109.9
H62A C62 H62B 108.3
C62 C63 C64 106.6(6)
C62 C63 H63A 110.4
C64 C63 H63A 110.4
C62 C63 H63B 110.4
C64 C63 H63B 110.4
H63A C63 H63B 108.6
O1 C64 C63 106.2(5)
O1 C64 H64A 110.5
C63 C64 H64A 110.5
O1 C64 H64B 110.5
C63 C64 H64B 110.5
H64A C64 H64B 108.7

loop_
_geom_bond_atom_site_label_1
_geom_bond_atom_site_label_2
_geom_bond_distance
Y1 N3 2.258(4)
Y1 N2 2.309(4)
Y1 N1 2.350(4)
Y1 O1 2.379(3)
Y1 C51 2.411(5)
Si C51 1.846(5)
Si C52 1.849(6)
Si C53 1.866(5)
Si C54 1.874(6)
O1 C61 1.438(7)
O1 C64 1.444(6)
N1 C2 1.323(6)
N1 C11 1.433(6)
N2 C4 1.318(6)
N2 C6 1.470(6)
N3 C31 1.397(6)
N3 C7 1.455(6)
C1 C2 1.499(6)
C1 H1A 0.9600
C1 H1B 0.9600
C1 H1C 0.9600
C2 C3 1.399(7)
C3 C4 1.407(7)
C3 H3 0.9300
C4 C5 1.502(7)
C5 H5A 0.9600
C5 H5B 0.9600
C5 H5C 0.9600
C6 C7 1.522(7)
C6 H6A 0.9700
C6 H6B 0.9700
C7 H7A 0.9700
C7 H7B 0.9700
C11 C16 1.397(7)
C11 C12 1.423(6)
C12 C13 1.388(7)
C12 C17 1.525(8)
C13 C14 1.359(8)
C13 H13 0.9300
C14 C15 1.378(7)
C14 H14 0.9300
C15 C16 1.368(7)
C15 H15 0.9300
C16 C20 1.508(7)
C17 C19 1.507(8)
C17 C18 1.527(9)
C17 H17 0.9800
C18 H18A 0.9600
C18 H18B 0.9600
C18 H18C 0.9600
C19 H19A 0.9600
C19 H19B 0.9600
C19 H19C 0.9600
C20 C21 1.493(7)
C20 C22 1.523(7)
C20 H20 0.9800
C21 H21A 0.9600
C21 H21B 0.9600
C21 H21C 0.9600
C22 H22A 0.9600
C22 H22B 0.9600
C22 H22C 0.9600
C31 C32 1.407(7)
C31 C36 1.426(7)
C32 C33 1.398(7)
C32 C37 1.513(7)
C33 C34 1.374(8)
C33 H33 0.9300
C34 C35 1.351(8)
C34 H34 0.9300
C35 C36 1.374(7)
C35 H35 0.9300
C36 C38 1.491(7)
C37 H37A 0.9600
C37 H37B 0.9600
C37 H37C 0.9600
C38 H38A 0.9600
C38 H38B 0.9600
C38 H38C 0.9600
C51 H51A 0.9700
C51 H51B 0.9700
C52 H52A 0.9600
C52 H52B 0.9600
C52 H52C 0.9600
C53 H53A 0.9600
C53 H53B 0.9600
C53 H53C 0.9600
C54 H54A 0.9600
C54 H54B 0.9600
C54 H54C 0.9600
C61 C62 1.416(9)
C61 H61A 0.9700
C61 H61B 0.9700
C62 C63 1.420(9)
C62 H62A 0.9700
C62 H62B 0.9700
C63 C64 1.463(8)
C63 H63A 0.9700
C63 H63B 0.9700
C64 H64A 0.9700
C64 H64B 0.9700

loop_
_geom_torsion_atom_site_label_1
_geom_torsion_atom_site_label_2
_geom_torsion_atom_site_label_3
_geom_torsion_atom_site_label_4
_geom_torsion
N3 Y1 O1 C61 119.8(6)
N2 Y1 O1 C61 168.8(6)
N1 Y1 O1 C61 -110.8(5)
C51 Y1 O1 C61 3.0(6)
N3 Y1 O1 C64 -54.7(4)
N2 Y1 O1 C64 -5.7(6)
N1 Y1 O1 C64 74.6(4)
C51 Y1 O1 C64 -171.5(4)
N3 Y1 N1 C2 -80.6(4)
N2 Y1 N1 C2 -22.8(4)
O1 Y1 N1 C2 -178.5(4)
C51 Y1 N1 C2 75.6(4)
N3 Y1 N1 C11 100.0(3)
N2 Y1 N1 C11 157.7(3)
O1 Y1 N1 C11 2.0(3)
C51 Y1 N1 C11 -103.9(3)
N3 Y1 N2 C4 163.8(5)
N1 Y1 N2 C4 27.0(5)
O1 Y1 N2 C4 112.2(5)
C51 Y1 N2 C4 -82.1(5)
N3 Y1 N2 C6 -25.0(3)
N1 Y1 N2 C6 -161.8(4)
O1 Y1 N2 C6 -76.5(5)
C51 Y1 N2 C6 89.2(4)
N2 Y1 N3 C31 -177.1(5)
N1 Y1 N3 C31 -118.4(4)
O1 Y1 N3 C31 -15.6(4)
C51 Y1 N3 C31 86.5(4)
N2 Y1 N3 C7 -3.5(4)
N1 Y1 N3 C7 55.1(4)
O1 Y1 N3 C7 157.9(4)
C51 Y1 N3 C7 -99.9(4)
C11 N1 C2 C3 -168.9(5)
Y1 N1 C2 C3 11.6(7)
C11 N1 C2 C1 8.3(7)
Y1 N1 C2 C1 -171.1(4)
N1 C2 C3 C4 11.5(9)
C1 C2 C3 C4 -165.9(5)
C6 N2 C4 C3 170.6(5)
Y1 N2 C4 C3 -18.9(8)
C6 N2 C4 C5 -7.7(8)
Y1 N2 C4 C5 162.8(4)
C2 C3 C4 N2 -8.2(9)
C2 C3 C4 C5 170.2(5)
C4 N2 C6 C7 -138.5(5)
Y1 N2 C6 C7 48.9(5)
C31 N3 C7 C6 -154.8(5)
Y1 N3 C7 C6 30.7(6)
N2 C6 C7 N3 -53.2(6)
C2 N1 C11 C16 80.0(6)
Y1 N1 C11 C16 -100.5(4)
C2 N1 C11 C12 -103.2(5)
Y1 N1 C11 C12 76.4(4)
C16 C11 C12 C13 3.4(7)
N1 C11 C12 C13 -173.5(5)
C16 C11 C12 C17 -173.5(5)
N1 C11 C12 C17 9.7(7)
C11 C12 C13 C14 -1.8(8)
C17 C12 C13 C14 175.1(6)
C12 C13 C14 C15 0.4(9)
C13 C14 C15 C16 -0.6(9)
C14 C15 C16 C11 2.2(8)
C14 C15 C16 C20 -180.0(5)
C12 C11 C16 C15 -3.6(7)
N1 C11 C16 C15 173.2(4)
C12 C11 C16 C20 178.6(4)
N1 C11 C16 C20 -4.6(7)
C13 C12 C17 C19 39.2(8)
C11 C12 C17 C19 -143.9(6)
C13 C12 C17 C18 -85.5(7)
C11 C12 C17 C18 91.4(7)
C15 C16 C20 C21 -85.2(7)
C11 C16 C20 C21 92.6(7)
C15 C16 C20 C22 40.9(7)
C11 C16 C20 C22 -141.3(5)
C7 N3 C31 C32 129.5(5)
Y1 N3 C31 C32 -57.0(6)
C7 N3 C31 C36 -51.1(7)
Y1 N3 C31 C36 122.4(5)
N3 C31 C32 C33 177.6(5)
C36 C31 C32 C33 -1.8(8)
N3 C31 C32 C37 -6.0(8)
C36 C31 C32 C37 174.6(5)
C31 C32 C33 C34 1.4(9)
C37 C32 C33 C34 -175.1(6)
C32 C33 C34 C35 0.0(10)
C33 C34 C35 C36 -0.9(10)
C34 C35 C36 C31 0.4(9)
C34 C35 C36 C38 -177.3(6)
N3 C31 C36 C35 -178.4(5)
C32 C31 C36 C35 0.9(8)
N3 C31 C36 C38 -0.9(8)
C32 C31 C36 C38 178.5(5)
C52 Si C51 Y1 -63.2(4)
C53 Si C51 Y1 176.4(3)
C54 Si C51 Y1 55.9(4)
N3 Y1 C51 Si 99.0(3)
N2 Y1 C51 Si 20.2(4)
N1 Y1 C51 Si -60.3(4)
O1 Y1 C51 Si -165.6(3)
C64 O1 C61 C62 17.0(9)
Y1 O1 C61 C62 -158.3(6)
O1 C61 C62 C63 -5.7(12)
C61 C62 C63 C64 -7.7(11)
C61 O1 C64 C63 -21.4(7)
Y1 O1 C64 C63 154.1(4)
C62 C63 C64 O1 18.2(9)
